data_7160859
loop_
_publ_author_name
'Chen, Yong-Shun'
'Indurmuddam, Ranadheer Reddy'
'Hong, Bor-Cherng'
'Chien, Su-Ying'

_publ_section_title
;
 A one-pot visible-light strategy for cyclobutanone synthesis <i>via</i>
 sequential [2 + 2] cycloaddition and Nef reaction of nitroalkenes and
 2-vinylpyridines.
;
_journal_name_full 'Organic &amp; biomolecular chemistry'
_journal_paper_doi 10.1039/d5ob01564b
_journal_year 2025
_chemical_absolute_configuration ad
_chemical_formula_sum 'C15 H14 N2 O2'
_chemical_formula_weight 254.28
_space_group_crystal_system orthorhombic
_space_group_IT_number 33
_space_group_name_Hall 'P 2c -2n'
_space_group_name_H-M_alt 'P n a 21'
_atom_sites_solution_hydrogens geom
_audit_creation_method SHELXL-2019/3
_audit_update_record
;
2025-09-02 deposited with the CCDC.	2025-11-14 downloaded from the CCDC.
;
_cell_angle_alpha 90
_cell_angle_beta 90
_cell_angle_gamma 90
_cell_formula_units_Z 4
_cell_length_a 8.0774(3)
_cell_length_b 17.0357(6)
_cell_length_c 9.2209(3)
_cell_measurement_reflns_used 9967
_cell_measurement_temperature 100(2)
_cell_measurement_theta_max 77.72
_cell_measurement_theta_min 5.19
_cell_volume 1268.83(8)
_computing_cell_refinement 'SAINT V8.40B (Bruker AXS LLC, 2019)'
_computing_data_collection 'Bruker APEX4'
_computing_data_reduction 'SAINT V8.40B (Bruker AXS LLC, 2019)'
_computing_molecular_graphics 'Bruker SHELXTL'
_computing_publication_material 'Bruker SHELXTL'
_computing_structure_refinement 'SHELXL-2019/2 (Sheldrick, 2019)'
_computing_structure_solution 'SHELXT 2018/2 (Sheldrick, 2018)'
_diffrn_ambient_temperature 100(2)
_diffrn_measured_fraction_theta_full 0.998
_diffrn_measured_fraction_theta_max 0.993
_diffrn_measurement_device_type 'Bruker AXS D8 VENTURE, PhotonIII_C28'
_diffrn_measurement_method '\w and \f scans'
_diffrn_radiation_type CuK\a
_diffrn_radiation_wavelength 1.54178
_diffrn_reflns_av_R_equivalents 0.0412
_diffrn_reflns_av_unetI/netI 0.0304
_diffrn_reflns_Laue_measured_fraction_full 0.998
_diffrn_reflns_Laue_measured_fraction_max 0.993
_diffrn_reflns_limit_h_max 9
_diffrn_reflns_limit_h_min -10
_diffrn_reflns_limit_k_max 21
_diffrn_reflns_limit_k_min -21
_diffrn_reflns_limit_l_max 11
_diffrn_reflns_limit_l_min -10
_diffrn_reflns_number 13522
_diffrn_reflns_point_group_measured_fraction_full 0.992
_diffrn_reflns_point_group_measured_fraction_max 0.972
_diffrn_reflns_theta_full 67.679
_diffrn_reflns_theta_max 78.200
_diffrn_reflns_theta_min 5.193
_diffrn_source 'I-mu-S microfocus sealed tube'
_exptl_absorpt_coefficient_mu 0.729
_exptl_absorpt_correction_T_max 1.0000
_exptl_absorpt_correction_T_min 0.8829
_exptl_absorpt_correction_type multi-scan
_exptl_absorpt_process_details
; 
SADABS 2016/2: Krause, L., Herbst-Irmer, R., Sheldrick, G. M., Stalke, D. (2015). 
"Comparison of silver and molybdenum microfocus X-ray sources for 
single-crystal structure determination" 
J. Appl. Cryst. 48, 3-10. 
doi:10.1107/S1600576714022985 
;
_exptl_crystal_colour colourless
_exptl_crystal_density_diffrn 1.331
_exptl_crystal_description block
_exptl_crystal_F_000 536
_exptl_crystal_size_max 0.250
_exptl_crystal_size_mid 0.200
_exptl_crystal_size_min 0.150
_refine_diff_density_max 0.171
_refine_diff_density_min -0.199
_refine_diff_density_rms 0.041
_refine_ls_abs_structure_details
; 
 Flack x determined using 1185 quotients [(I+)-(I-)]/[(I+)+(I-)] 
 (Parsons, Flack and Wagner, Acta Cryst. B69 (2013) 249-259). 
;
_refine_ls_abs_structure_Flack 0.14(6)
_refine_ls_extinction_method none
_refine_ls_goodness_of_fit_ref 1.040
_refine_ls_hydrogen_treatment constr
_refine_ls_matrix_type full
_refine_ls_number_parameters 172
_refine_ls_number_reflns 2650
_refine_ls_number_restraints 1
_refine_ls_restrained_S_all 1.040
_refine_ls_R_factor_all 0.0304
_refine_ls_R_factor_gt 0.0300
_refine_ls_shift/su_max 0.000
_refine_ls_shift/su_mean 0.000
_refine_ls_structure_factor_coef Fsqd
_refine_ls_weighting_details 'w=1/[\s^2^(Fo^2^)+(0.0523P)^2^+0.1772P] where P=(Fo^2^+2Fc^2^)/3'
_refine_ls_weighting_scheme calc
_refine_ls_wR_factor_gt 0.0795
_refine_ls_wR_factor_ref 0.0802
_reflns_Friedel_coverage 0.840
_reflns_Friedel_fraction_full 0.984
_reflns_Friedel_fraction_max 0.948
_reflns_number_gt 2618
_reflns_number_total 2650
_reflns_threshold_expression 'I > 2\s(I)'
_cod_data_source_file d5ob01564b2.cif
_cod_data_source_block ic22289
_cod_depositor_comments
;
The following automatic conversions were performed:

data item '_exptl_absorpt_correction_type' value 'Multi-Scan' was
changed to 'multi-scan' in accordance with the
/home/data/users/saulius/crontab/automatic-downloads/rss-feeds/RSC/lib/dictionaries/cif_core.dic
dictionary named 'cif_core.dic' version 2.4.2 last updated on
2011-04-26.

Automatic conversion script
Id: cif_fix_values 8170 2020-07-09 18:12:32Z antanas 
;
_cod_database_code 7160859
_shelx_shelxl_version_number 2019/3
_shelx_space_group_comment
; 
The symmetry employed for this shelxl refinement is uniquely defined 
by the following loop, which should always be used as a source of 
symmetry information in preference to the above space-group names. 
They are only intended as comments. 
;
_shelx_estimated_absorpt_t_min 0.839
_shelx_estimated_absorpt_t_max 0.899

loop_
_space_group_symop_operation_xyz
'x, y, z'
'-x, -y, z+1/2'
'x+1/2, -y+1/2, z'
'-x+1/2, y+1/2, z+1/2'

loop_
_atom_site_label
_atom_site_type_symbol
_atom_site_fract_x
_atom_site_fract_y
_atom_site_fract_z
_atom_site_U_iso_or_equiv
_atom_site_adp_type
_atom_site_occupancy
_atom_site_site_symmetry_order
_atom_site_calc_flag
_atom_site_refinement_flags_posn
_atom_site_refinement_flags_adp
_atom_site_refinement_flags_occupancy
_atom_site_disorder_assembly
_atom_site_disorder_group
O1 O 0.97388(17) 0.62546(8) 0.38870(17) 0.0300(3) Uani 1 1 d . . . . .
O2 O 0.81122(17) 0.70703(7) 0.49874(15) 0.0270(3) Uani 1 1 d . . . . .
N1 N 0.85677(17) 0.64047(8) 0.46924(16) 0.0210(3) Uani 1 1 d . . . . .
N2 N 0.49323(17) 0.45614(8) 0.59928(17) 0.0209(3) Uani 1 1 d . . . . .
C1 C 0.7613(2) 0.57342(9) 0.5317(2) 0.0193(3) Uani 1 1 d . . . . .
H1 H 0.662256 0.561659 0.470359 0.023 Uiso 1 1 calc R U . . .
C2 C 0.85910(19) 0.49814(9) 0.56209(18) 0.0181(3) Uani 1 1 d . . . . .
H2 H 0.975728 0.512661 0.586672 0.022 Uiso 1 1 calc R U . . .
C3 C 0.7563(2) 0.49101(9) 0.70793(19) 0.0191(3) Uani 1 1 d . . . . .
H3 H 0.827050 0.479959 0.794581 0.023 Uiso 1 1 calc R U . . .
C4 C 0.7118(2) 0.57953(9) 0.6912(2) 0.0216(3) Uani 1 1 d . . . . .
H4A H 0.593092 0.591333 0.706670 0.026 Uiso 1 1 calc R U . . .
H4B H 0.782969 0.615139 0.748779 0.026 Uiso 1 1 calc R U . . .
C5 C 0.86213(18) 0.43129(10) 0.45550(18) 0.0191(3) Uani 1 1 d . . . . .
C6 C 0.7885(2) 0.43579(11) 0.3197(2) 0.0259(4) Uani 1 1 d . . . . .
H6 H 0.732372 0.482383 0.291680 0.031 Uiso 1 1 calc R U . . .
C7 C 0.7964(2) 0.37247(12) 0.2240(2) 0.0307(4) Uani 1 1 d . . . . .
H7 H 0.744501 0.376076 0.131791 0.037 Uiso 1 1 calc R U . . .
C8 C 0.8791(2) 0.30438(11) 0.2624(2) 0.0303(4) Uani 1 1 d . . . . .
H8 H 0.885565 0.261614 0.196552 0.036 Uiso 1 1 calc R U . . .
C9 C 0.9524(2) 0.29927(10) 0.3977(2) 0.0284(4) Uani 1 1 d . . . . .
H9 H 1.009791 0.252852 0.424741 0.034 Uiso 1 1 calc R U . . .
C10 C 0.9424(2) 0.36179(10) 0.4943(2) 0.0231(4) Uani 1 1 d . . . . .
H10 H 0.990791 0.357154 0.587809 0.028 Uiso 1 1 calc R U . . .
C11 C 0.6115(2) 0.43602(9) 0.69445(19) 0.0196(3) Uani 1 1 d . . . . .
C12 C 0.6064(2) 0.36641(9) 0.7735(2) 0.0220(3) Uani 1 1 d . . . . .
H12 H 0.692471 0.353848 0.839750 0.026 Uiso 1 1 calc R U . . .
C13 C 0.4735(2) 0.31553(10) 0.7542(2) 0.0241(4) Uani 1 1 d . . . . .
H13 H 0.466852 0.267790 0.807104 0.029 Uiso 1 1 calc R U . . .
C14 C 0.3515(2) 0.33598(10) 0.6564(2) 0.0235(4) Uani 1 1 d . . . . .
H14 H 0.259326 0.302449 0.640516 0.028 Uiso 1 1 calc R U . . .
C15 C 0.36587(19) 0.40621(10) 0.58175(19) 0.0222(3) Uani 1 1 d . . . . .
H15 H 0.281323 0.419804 0.514686 0.027 Uiso 1 1 calc R U . . .

loop_
_atom_site_aniso_label
_atom_site_aniso_U_11
_atom_site_aniso_U_22
_atom_site_aniso_U_33
_atom_site_aniso_U_23
_atom_site_aniso_U_13
_atom_site_aniso_U_12
O1 0.0274(6) 0.0266(6) 0.0361(7) 0.0050(5) 0.0134(6) 0.0031(5)
O2 0.0327(6) 0.0179(5) 0.0305(7) 0.0004(5) 0.0059(5) 0.0013(5)
N1 0.0212(6) 0.0204(6) 0.0213(7) 0.0034(5) 0.0012(5) 0.0008(5)
N2 0.0200(6) 0.0227(6) 0.0198(7) 0.0003(6) 0.0007(6) -0.0007(5)
C1 0.0177(7) 0.0171(7) 0.0231(8) 0.0015(6) 0.0020(6) 0.0000(6)
C2 0.0165(7) 0.0187(7) 0.0192(8) 0.0017(6) -0.0012(6) 0.0003(5)
C3 0.0208(7) 0.0210(7) 0.0156(8) -0.0001(6) -0.0007(6) -0.0001(6)
C4 0.0232(8) 0.0190(7) 0.0226(9) -0.0003(6) 0.0028(7) -0.0020(6)
C5 0.0152(7) 0.0218(7) 0.0203(9) -0.0003(6) 0.0026(6) -0.0027(5)
C6 0.0239(8) 0.0303(9) 0.0236(9) 0.0011(7) -0.0017(7) 0.0029(7)
C7 0.0267(9) 0.0432(11) 0.0224(9) -0.0048(8) -0.0021(7) -0.0057(8)
C8 0.0324(9) 0.0277(9) 0.0307(10) -0.0093(8) 0.0094(8) -0.0098(7)
C9 0.0309(9) 0.0204(8) 0.0339(10) 0.0012(7) 0.0088(8) -0.0010(7)
C10 0.0221(8) 0.0246(8) 0.0227(9) 0.0024(7) 0.0011(7) -0.0004(6)
C11 0.0204(7) 0.0196(7) 0.0189(8) -0.0014(6) 0.0034(6) 0.0009(6)
C12 0.0211(8) 0.0221(8) 0.0228(8) 0.0016(7) 0.0017(7) 0.0023(6)
C13 0.0241(8) 0.0186(7) 0.0296(10) 0.0029(7) 0.0053(7) 0.0026(6)
C14 0.0194(7) 0.0224(8) 0.0289(9) -0.0042(7) 0.0046(6) -0.0018(6)
C15 0.0186(7) 0.0256(8) 0.0225(8) -0.0014(7) 0.0006(7) -0.0004(6)

loop_
_atom_type_symbol
_atom_type_description
_atom_type_scat_dispersion_real
_atom_type_scat_dispersion_imag
_atom_type_scat_source
C C 0.0181 0.0091 'International Tables Vol C Tables 4.2.6.8 and 6.1.1.4'
H H 0.0000 0.0000 'International Tables Vol C Tables 4.2.6.8 and 6.1.1.4'
N N 0.0311 0.0180 'International Tables Vol C Tables 4.2.6.8 and 6.1.1.4'
O O 0.0492 0.0322 'International Tables Vol C Tables 4.2.6.8 and 6.1.1.4'

loop_
_geom_angle_atom_site_label_1
_geom_angle_atom_site_label_2
_geom_angle_atom_site_label_3
_geom_angle
_geom_angle_site_symmetry_1
_geom_angle_site_symmetry_3
_geom_angle_publ_flag
O2 N1 O1 123.97(14) . . ?
O2 N1 C1 117.92(14) . . ?
O1 N1 C1 118.09(14) . . ?
C11 N2 C15 117.49(14) . . ?
N1 C1 C4 117.00(14) . . ?
N1 C1 C2 116.40(13) . . ?
C4 C1 C2 90.90(13) . . ?
C5 C2 C1 121.49(14) . . ?
C5 C2 C3 120.32(13) . . ?
C1 C2 C3 87.11(12) . . ?
C11 C3 C4 114.52(14) . . ?
C11 C3 C2 112.64(14) . . ?
C4 C3 C2 87.87(12) . . ?
C1 C4 C3 88.21(12) . . ?
C6 C5 C10 118.47(16) . . ?
C6 C5 C2 122.72(15) . . ?
C10 C5 C2 118.81(15) . . ?
C5 C6 C7 120.55(17) . . ?
C8 C7 C6 120.52(18) . . ?
C9 C8 C7 119.33(17) . . ?
C8 C9 C10 120.30(17) . . ?
C9 C10 C5 120.81(17) . . ?
N2 C11 C12 122.61(15) . . ?
N2 C11 C3 116.67(14) . . ?
C12 C11 C3 120.67(15) . . ?
C13 C12 C11 119.10(16) . . ?
C14 C13 C12 118.50(16) . . ?
C13 C14 C15 118.88(15) . . ?
N2 C15 C14 123.42(15) . . ?

loop_
_geom_bond_atom_site_label_1
_geom_bond_atom_site_label_2
_geom_bond_distance
_geom_bond_site_symmetry_2
_geom_bond_publ_flag
O1 N1 1.2295(19) . ?
O2 N1 1.2228(19) . ?
N1 C1 1.493(2) . ?
N2 C11 1.342(2) . ?
N2 C15 1.345(2) . ?
C1 C4 1.528(3) . ?
C1 C2 1.532(2) . ?
C2 C5 1.504(2) . ?
C2 C3 1.585(2) . ?
C3 C11 1.504(2) . ?
C3 C4 1.558(2) . ?
C5 C6 1.388(2) . ?
C5 C10 1.397(2) . ?
C6 C7 1.395(3) . ?
C7 C8 1.385(3) . ?
C8 C9 1.383(3) . ?
C9 C10 1.391(3) . ?
C11 C12 1.393(2) . ?
C12 C13 1.391(2) . ?
C13 C14 1.380(3) . ?
C14 C15 1.385(3) . ?
